data_1533483
loop_
_publ_author_name
'Aoki, M.'
'Kajiwara, T.'
'Yamane, H.'
'Shimada, M.'

_publ_section_title
;
 Single crystal growth of Mn2 N using an In - Na flux
;
_journal_name_full 'Materials Research Bulletin'
_journal_page_first 827
_journal_page_last 832
_journal_volume 39
_journal_year 2004
_chemical_formula_sum 'Mn2 N1.08'
_space_group_IT_number 194
_symmetry_space_group_name_Hall '-P 6c 2c'
_symmetry_space_group_name_H-M 'P 63/m m c'
_cell_angle_alpha 90
_cell_angle_beta 90
_cell_angle_gamma 120
_cell_formula_units_Z 1
_cell_length_a 2.8185
_cell_length_b 2.8185
_cell_length_c 4.5371
_cell_volume 31.214
_citation_journal_id_ASTM MRBUAC
_cod_data_source_file Aoki_MRBUAC_2004_1948.cif
_cod_data_source_block Mn2N1.08
_cod_original_cell_volume 31.21369
_cod_database_code 1533483

loop_
_symmetry_equiv_pos_as_xyz
x,y,z
x-y,x,z+1/2
-y,x-y,z
-x,-y,z+1/2
-x+y,-x,z
y,-x+y,z+1/2
-y,-x,-z+1/2
x-y,-y,-z
x,x-y,-z+1/2
y,x,-z
-x+y,y,-z+1/2
-x,-x+y,-z
-x,-y,-z
-x+y,-x,-z-1/2
y,-x+y,-z
x,y,-z-1/2
x-y,x,-z
-y,x-y,-z-1/2
y,x,z-1/2
-x+y,y,z
-x,-x+y,z-1/2
-y,-x,z
x-y,-y,z-1/2
x,x-y,z

loop_
_atom_site_label
_atom_site_type_symbol
_atom_site_fract_x
_atom_site_fract_y
_atom_site_fract_z
_atom_site_occupancy
_atom_site_U_iso_or_equiv
N1 N 0 0 0 0.54 0.0
Mn1 Mn 0.3333 0.6667 0.25 1 0.0
